data_4082684
loop_
_publ_author_name
'Seven, \"Omer'
'Bolte, Michael'
'Lerner, Hans-Wolfram'
'Wagner, Matthias'

_publ_section_title
;
 High-Yield Syntheses and Reactivity Studies of 1,2-Diborylated and
 1,2,4,5-Tetraborylated Benzenes
;
_journal_issue 5
_journal_name_full Organometallics
_journal_page_first 1291
_journal_paper_doi 10.1021/om500104w
_journal_volume 33
_journal_year 2014
_chemical_formula_moiety '2(C15 H31 B2 Li2 O3), C4 H8 O'
_chemical_formula_sum 'C34 H70 B4 Li4 O7'
_chemical_formula_weight 661.90
_chemical_name_systematic ?
_space_group_IT_number 62
_symmetry_cell_setting orthorhombic
_symmetry_space_group_name_Hall '-P 2ac 2n'
_symmetry_space_group_name_H-M 'P n m a'
_atom_sites_solution_hydrogens geom
_atom_sites_solution_primary direct
_atom_sites_solution_secondary difmap
_audit_creation_method SHELXL-97
_cell_angle_alpha 90.00
_cell_angle_beta 90.00
_cell_angle_gamma 90.00
_cell_formula_units_Z 4
_cell_length_a 12.0131(6)
_cell_length_b 17.7315(9)
_cell_length_c 19.4496(14)
_cell_measurement_reflns_used 28349
_cell_measurement_temperature 173(2)
_cell_measurement_theta_max 26.5
_cell_measurement_theta_min 3.4
_cell_volume 4143.0(4)
_computing_cell_refinement 'X-Area (Stoe & Cie, 2001)'
_computing_data_collection 'X-Area (Stoe & Cie, 2001)'
_computing_data_reduction 'X-Area (Stoe & Cie, 2001)'
_computing_molecular_graphics 'XP in SHELXTL-Plus (Sheldrick, 2008)'
_computing_publication_material SHELXL97
_computing_structure_refinement 'SHELXL (Sheldrick, 2008)'
_computing_structure_solution 'SHELXS (Sheldrick, 2008)'
_diffrn_ambient_temperature 173(2)
_diffrn_measured_fraction_theta_full 0.997
_diffrn_measured_fraction_theta_max 0.980
_diffrn_measurement_device_type 'STOE IPDS II two-circle-diffractometer'
_diffrn_measurement_method \w
_diffrn_radiation_monochromator 'Genix 3D multilayer optics'
_diffrn_radiation_source 'Genix 3D I\mS microfocus X-ray source'
_diffrn_radiation_type MoK\a
_diffrn_radiation_wavelength 0.71073
_diffrn_reflns_av_R_equivalents 0.0628
_diffrn_reflns_av_sigmaI/netI 0.0328
_diffrn_reflns_limit_h_max 14
_diffrn_reflns_limit_h_min -13
_diffrn_reflns_limit_k_max 21
_diffrn_reflns_limit_k_min -21
_diffrn_reflns_limit_l_max 24
_diffrn_reflns_limit_l_min -24
_diffrn_reflns_number 43466
_diffrn_reflns_theta_full 25.00
_diffrn_reflns_theta_max 26.31
_diffrn_reflns_theta_min 3.35
_diffrn_standards_number 0
_exptl_absorpt_coefficient_mu 0.067
_exptl_absorpt_correction_T_max 0.9920
_exptl_absorpt_correction_T_min 0.9762
_exptl_absorpt_correction_type multi-scan
_exptl_absorpt_process_details 'X-Area (Stoe & Cie, 2001)'
_exptl_crystal_colour colourless
_exptl_crystal_density_diffrn 1.061
_exptl_crystal_density_method 'not measured'
_exptl_crystal_description block
_exptl_crystal_F_000 1448
_exptl_crystal_size_max 0.36
_exptl_crystal_size_mid 0.24
_exptl_crystal_size_min 0.12
_refine_diff_density_max 0.310
_refine_diff_density_min -0.402
_refine_diff_density_rms 0.052
_refine_ls_extinction_method none
_refine_ls_goodness_of_fit_ref 1.118
_refine_ls_hydrogen_treatment mixed
_refine_ls_matrix_type full
_refine_ls_number_parameters 271
_refine_ls_number_reflns 4265
_refine_ls_number_restraints 0
_refine_ls_restrained_S_all 1.118
_refine_ls_R_factor_all 0.1399
_refine_ls_R_factor_gt 0.1157
_refine_ls_shift/su_max 0.000
_refine_ls_shift/su_mean 0.000
_refine_ls_structure_factor_coef Fsqd
_refine_ls_weighting_details 'calc w=1/[\s^2^(Fo^2^)+(0.1453P)^2^+4.0373P] where P=(Fo^2^+2Fc^2^)/3'
_refine_ls_weighting_scheme calc
_refine_ls_wR_factor_gt 0.2975
_refine_ls_wR_factor_ref 0.3176
_reflns_number_gt 3362
_reflns_number_total 4265
_reflns_threshold_expression I>2\s(I)
_cod_data_source_file om500104w_si_001.cif
_cod_data_source_block wa1600
_cod_depositor_comments
;
The following automatic conversions were performed:

'_symmetry_cell_setting' value 'Orthorhombic' changed to
'orthorhombic' according to
/usr/data/users/saulius/crontab/automatic-downloads/current/ACS/lib/dictionaries/cif_core.dic
dictionary named 'cif_core.dic' version 2.4.2 from 2011-04-26.

Automatic conversion script
Id: cif_fix_values 2281 2013-09-26 08:29:07Z andrius 
;
_cod_original_sg_symbol_H-M Pnma
_cod_database_code 4082684

loop_
_symmetry_equiv_pos_as_xyz
'x, y, z'
'-x+1/2, -y, z+1/2'
'x+1/2, -y+1/2, -z+1/2'
'-x, y+1/2, -z'
'-x, -y, -z'
'x-1/2, y, -z-1/2'
'-x-1/2, y-1/2, z-1/2'
'x, -y-1/2, z'

loop_
_atom_site_label
_atom_site_type_symbol
_atom_site_fract_x
_atom_site_fract_y
_atom_site_fract_z
_atom_site_U_iso_or_equiv
_atom_site_adp_type
_atom_site_occupancy
_atom_site_symmetry_multiplicity
_atom_site_calc_flag
_atom_site_refinement_flags
Li2 Li 0.3593(5) 0.5808(3) 0.6376(3) 0.0495(13) Uani 1 1 d .
Li3 Li 0.6560(6) 0.7500 0.5383(4) 0.053(2) Uani 1 2 d S
Li1 Li 0.3755(6) 0.7500 0.6419(3) 0.0389(16) Uani 1 2 d S
B1 B 0.5071(3) 0.6599(2) 0.57853(15) 0.0348(7) Uani 1 1 d .
H1A H 0.511(3) 0.595(2) 0.5918(18) 0.053(10) Uiso 1 1 d .
H1B H 0.548(2) 0.6663(17) 0.5277(15) 0.032(7) Uiso 1 1 d .
H1C H 0.411(3) 0.677(2) 0.5668(17) 0.053(10) Uiso 1 1 d .
B2 B 0.7474(3) 0.6610(2) 0.80100(17) 0.0394(8) Uani 1 1 d .
H2A H 0.843(2) 0.6664(17) 0.7913(15) 0.033(8) Uiso 1 1 d .
H2B H 0.728(3) 0.598(2) 0.795(2) 0.065(11) Uiso 1 1 d .
H2C H 0.730(3) 0.6844(19) 0.8594(16) 0.042(9) Uiso 1 1 d .
C1 C 0.5653(2) 0.70978(16) 0.63878(12) 0.0305(6) Uani 1 1 d .
C2 C 0.6220(2) 0.67347(16) 0.69269(13) 0.0311(6) Uani 1 1 d .
H2D H 0.6206 0.6199 0.6935 0.037 Uiso 1 1 calc R
C3 C 0.6802(2) 0.70992(16) 0.74496(13) 0.0314(6) Uani 1 1 d .
O11 O 0.2855(2) 0.52852(19) 0.56139(15) 0.0750(10) Uani 1 1 d .
C12 C 0.1698(4) 0.5194(4) 0.5520(3) 0.111(2) Uani 1 1 d .
H12A H 0.1291 0.5606 0.5754 0.133 Uiso 1 1 calc R
H12B H 0.1453 0.4708 0.5720 0.133 Uiso 1 1 calc R
C13 C 0.1462(5) 0.5207(5) 0.4791(4) 0.130(3) Uani 1 1 d .
H13A H 0.1113 0.5692 0.4660 0.156 Uiso 1 1 calc R
H13B H 0.0949 0.4792 0.4667 0.156 Uiso 1 1 calc R
C14 C 0.2527(4) 0.5115(5) 0.4444(3) 0.117(3) Uani 1 1 d .
H14A H 0.2547 0.4629 0.4194 0.140 Uiso 1 1 calc R
H14B H 0.2645 0.5528 0.4109 0.140 Uiso 1 1 calc R
C15 C 0.3375(4) 0.5132(4) 0.4967(2) 0.0894(18) Uani 1 1 d .
H15A H 0.3765 0.4640 0.4985 0.107 Uiso 1 1 calc R
H15B H 0.3928 0.5529 0.4860 0.107 Uiso 1 1 calc R
O21 O 0.4193(3) 0.49842(18) 0.69644(14) 0.0756(10) Uani 1 1 d .
C22 C 0.4228(8) 0.5042(4) 0.7702(3) 0.133(3) Uani 1 1 d .
H22A H 0.4502 0.5546 0.7842 0.160 Uiso 1 1 calc R
H22B H 0.3476 0.4967 0.7899 0.160 Uiso 1 1 calc R
C23 C 0.4968(10) 0.4467(6) 0.7938(4) 0.164(4) Uani 1 1 d .
H23A H 0.5563 0.4694 0.8224 0.197 Uiso 1 1 calc R
H23B H 0.4556 0.4099 0.8224 0.197 Uiso 1 1 calc R
C24 C 0.5441(9) 0.4099(7) 0.7370(6) 0.184(5) Uani 1 1 d .
H24A H 0.5198 0.3566 0.7356 0.221 Uiso 1 1 calc R
H24B H 0.6263 0.4112 0.7400 0.221 Uiso 1 1 calc R
C25 C 0.5071(6) 0.4489(3) 0.6764(3) 0.122(3) Uani 1 1 d .
H25A H 0.5693 0.4781 0.6561 0.146 Uiso 1 1 calc R
H25B H 0.4801 0.4124 0.6417 0.146 Uiso 1 1 calc R
O31 O 0.6966(3) 0.7500 0.43652(18) 0.0713(13) Uani 1 2 d S
C32 C 0.6316(7) 0.7500 0.3850(4) 0.250(11) Uani 1 2 d S
H32A H 0.5599 0.7752 0.3953 0.300 Uiso 0.50 1 d PR
H32B H 0.6180 0.6988 0.3667 0.300 Uiso 0.50 1 d PR
C33 C 0.7140(11) 0.8018(9) 0.3304(6) 0.134(6) Uani 0.50 1 d P
H33A H 0.7275 0.8535 0.3478 0.160 Uiso 0.50 1 d PR
H33B H 0.6889 0.8031 0.2819 0.160 Uiso 0.50 1 d PR
C34 C 0.8113(10) 0.7500 0.3439(5) 0.152(5) Uani 1 2 d S
H34A H 0.8823 0.7782 0.3460 0.182 Uiso 0.50 1 d PR
H34B H 0.8162 0.7126 0.3063 0.182 Uiso 0.50 1 d PR
C35 C 0.7926(9) 0.7156(7) 0.4047(5) 0.101(4) Uani 0.50 1 d P
H35A H 0.7782 0.6613 0.3970 0.122 Uiso 0.50 1 d PR
H35B H 0.8581 0.7206 0.4353 0.122 Uiso 0.50 1 d PR
O41 O 0.8140(3) 0.7500 0.56485(18) 0.0643(11) Uani 1 2 d S
C42 C 0.8714(4) 0.8144(4) 0.5940(4) 0.113(2) Uani 1 1 d .
H42A H 0.8968 0.8490 0.5572 0.135 Uiso 1 1 calc R
H42B H 0.8218 0.8425 0.6256 0.135 Uiso 1 1 calc R
C43 C 0.9627(6) 0.7845(7) 0.6299(5) 0.235(9) Uani 1 1 d .
H43A H 1.0324 0.8028 0.6085 0.282 Uiso 1 1 calc R
H43B H 0.9609 0.8028 0.6779 0.282 Uiso 1 1 calc R
O51 O 0.1211(8) 0.7500 0.4225(6) 0.227(5) Uani 1 2 d S
C52 C 0.2181(7) 0.7500 0.4684(4) 0.111(3) Uani 1 2 d S
H52A H 0.2179 0.7954 0.4981 0.133 Uiso 1 1 d R
C53 C 0.3148(8) 0.7500 0.4234(4) 0.119(3) Uani 1 2 d S
H53A H 0.3609 0.7954 0.4317 0.142 Uiso 1 1 d R
C54 C 0.2755(12) 0.7500 0.3585(5) 0.189(7) Uani 1 2 d S
H54A H 0.3036 0.7951 0.3341 0.227 Uiso 1 1 d R
C55 C 0.1659(15) 0.7500 0.3564(6) 0.201(8) Uani 1 2 d S
H55A H 0.1396 0.7048 0.3314 0.242 Uiso 1 1 d R

loop_
_atom_site_aniso_label
_atom_site_aniso_U_11
_atom_site_aniso_U_22
_atom_site_aniso_U_33
_atom_site_aniso_U_23
_atom_site_aniso_U_13
_atom_site_aniso_U_12
Li2 0.047(3) 0.055(3) 0.046(3) -0.015(2) 0.006(2) 0.003(3)
Li3 0.030(4) 0.085(6) 0.043(4) 0.000 0.010(3) 0.000
Li1 0.030(3) 0.048(4) 0.039(3) 0.000 0.000(3) 0.000
B1 0.0268(15) 0.048(2) 0.0292(14) -0.0077(13) -0.0004(12) 0.0028(13)
B2 0.0319(16) 0.048(2) 0.0379(16) 0.0096(15) -0.0097(13) -0.0012(14)
C1 0.0208(12) 0.0433(15) 0.0274(12) -0.0011(11) 0.0024(10) 0.0014(11)
C2 0.0233(12) 0.0374(14) 0.0324(13) -0.0002(11) 0.0004(10) 0.0020(11)
C3 0.0207(11) 0.0446(16) 0.0287(12) 0.0022(11) -0.0008(10) 0.0006(11)
O11 0.0595(17) 0.096(2) 0.0698(18) -0.0451(16) 0.0059(13) -0.0112(16)
C12 0.054(3) 0.176(6) 0.102(4) -0.049(4) 0.024(3) -0.045(3)
C13 0.061(3) 0.205(8) 0.124(5) -0.046(5) -0.001(3) -0.004(4)
C14 0.057(3) 0.206(8) 0.088(4) -0.046(4) 0.005(3) -0.021(4)
C15 0.050(2) 0.138(5) 0.081(3) -0.068(3) -0.001(2) 0.013(3)
O21 0.100(2) 0.0716(19) 0.0555(15) 0.0084(13) 0.0257(15) 0.0245(17)
C22 0.220(9) 0.122(5) 0.057(3) 0.015(3) 0.026(4) 0.056(6)
C23 0.228(11) 0.163(9) 0.101(5) 0.012(5) -0.048(6) 0.021(8)
C24 0.168(8) 0.212(11) 0.173(9) 0.081(8) 0.036(7) 0.091(8)
C25 0.170(7) 0.084(4) 0.111(4) 0.029(3) 0.061(4) 0.064(4)
O31 0.047(2) 0.126(4) 0.0407(18) 0.000 0.0135(16) 0.000
C32 0.063(5) 0.65(4) 0.041(4) 0.000 0.001(4) 0.000
C33 0.119(9) 0.208(15) 0.074(6) 0.061(8) 0.049(6) 0.084(10)
C34 0.124(8) 0.242(14) 0.089(6) 0.000 0.066(6) 0.000
C35 0.093(7) 0.144(11) 0.067(5) 0.033(5) 0.021(5) 0.060(6)
O41 0.0300(16) 0.109(3) 0.054(2) 0.000 -0.0065(14) 0.000
C42 0.060(3) 0.096(4) 0.183(6) -0.016(4) 0.041(4) -0.023(3)
C43 0.086(4) 0.38(2) 0.241(10) -0.187(13) -0.071(5) 0.011(7)
O51 0.122(7) 0.358(17) 0.201(11) 0.000 -0.031(7) 0.000
C52 0.078(5) 0.183(10) 0.073(5) 0.000 -0.014(4) 0.000
C53 0.094(6) 0.181(10) 0.082(5) 0.000 -0.008(5) 0.000
C54 0.142(11) 0.36(2) 0.064(6) 0.000 0.012(6) 0.000
C55 0.185(14) 0.35(2) 0.066(6) 0.000 -0.067(8) 0.000

loop_
_atom_type_symbol
_atom_type_description
_atom_type_scat_dispersion_real
_atom_type_scat_dispersion_imag
_atom_type_scat_source
C C 0.0033 0.0016 'International Tables Vol C Tables 4.2.6.8 and 6.1.1.4'
H H 0.0000 0.0000 'International Tables Vol C Tables 4.2.6.8 and 6.1.1.4'
B B 0.0013 0.0007 'International Tables Vol C Tables 4.2.6.8 and 6.1.1.4'
Li Li -0.0003 0.0001 'International Tables Vol C Tables 4.2.6.8 and 6.1.1.4'
O O 0.0106 0.0060 'International Tables Vol C Tables 4.2.6.8 and 6.1.1.4'

loop_
_geom_angle_atom_site_label_1
_geom_angle_atom_site_label_2
_geom_angle_atom_site_label_3
_geom_angle
_geom_angle_site_symmetry_1
_geom_angle_site_symmetry_3
O11 Li2 O21 104.5(3) . .
O11 Li2 B2 115.0(3) . 6_557
O21 Li2 B2 111.6(3) . 6_557
O11 Li2 B1 103.6(3) . .
O21 Li2 B1 114.4(3) . .
B2 Li2 B1 107.7(3) 6_557 .
O11 Li2 Li1 121.5(3) . .
O21 Li2 Li1 133.9(3) . .
B2 Li2 Li1 53.5(2) 6_557 .
B1 Li2 Li1 54.29(19) . .
O11 Li2 H1A 97.4(10) . .
O21 Li2 H1A 90.9(11) . .
B2 Li2 H1A 132.6(11) 6_557 .
B1 Li2 H1A 27.5(10) . .
Li1 Li2 H1A 80.6(11) . .
O11 Li2 H1C 91.2(9) . .
O21 Li2 H1C 143.0(10) . .
B2 Li2 H1C 90.5(9) 6_557 .
B1 Li2 H1C 28.6(9) . .
Li1 Li2 H1C 41.5(9) . .
H1A Li2 H1C 53.5(13) . .
O41 Li3 O31 91.4(3) . .
O41 Li3 C1 103.2(3) . 8_575
O31 Li3 C1 156.8(3) . 8_575
O41 Li3 C1 103.2(3) . .
O31 Li3 C1 156.8(3) . .
C1 Li3 C1 35.35(18) 8_575 .
O41 Li3 B1 127.1(3) . 8_575
O31 Li3 B1 118.1(3) . 8_575
C1 Li3 B1 38.80(13) 8_575 8_575
C1 Li3 B1 66.7(2) . 8_575
O41 Li3 B1 127.1(3) . .
O31 Li3 B1 118.1(3) . .
C1 Li3 B1 66.7(2) 8_575 .
C1 Li3 B1 38.80(13) . .
B1 Li3 B1 78.6(3) 8_575 .
O41 Li3 H1B 131.3(9) . .
O31 Li3 H1B 93.2(9) . .
C1 Li3 H1B 90.6(9) 8_575 .
C1 Li3 H1B 63.6(9) . .
B1 Li3 H1B 92.4(9) 8_575 .
B1 Li3 H1B 25.0(9) . .
C1 Li1 C1 34.72(17) 8_575 .
C1 Li1 B2 142.9(3) 8_575 6_557
C1 Li1 B2 114.55(17) . 6_557
C1 Li1 B2 114.54(17) 8_575 3_466
C1 Li1 B2 142.9(3) . 3_466
B2 Li1 B2 79.5(3) 6_557 3_466
C1 Li1 B1 38.13(12) 8_575 8_575
C1 Li1 B1 65.50(19) . 8_575
B2 Li1 B1 177.9(3) 6_557 8_575
B2 Li1 B1 101.66(11) 3_466 8_575
C1 Li1 B1 65.50(19) 8_575 .
C1 Li1 B1 38.13(12) . .
B2 Li1 B1 101.66(11) 6_557 .
B2 Li1 B1 177.9(3) 3_466 .
B1 Li1 B1 77.1(2) 8_575 .
C1 Li1 Li2 76.31(16) 8_575 8_575
C1 Li1 Li2 111.0(2) . 8_575
B2 Li1 Li2 127.6(3) 6_557 8_575
B2 Li1 Li2 48.25(13) 3_466 8_575
B1 Li1 Li2 53.48(14) 8_575 8_575
B1 Li1 Li2 130.4(3) . 8_575
C1 Li1 Li2 111.0(2) 8_575 .
C1 Li1 Li2 76.31(15) . .
B2 Li1 Li2 48.25(13) 6_557 .
B2 Li1 Li2 127.6(3) 3_466 .
B1 Li1 Li2 130.4(3) 8_575 .
B1 Li1 Li2 53.48(14) . .
Li2 Li1 Li2 171.9(3) 8_575 .
C1 Li1 H1C 88.3(11) 8_575 .
C1 Li1 H1C 65.4(10) . .
B2 Li1 H1C 92.8(11) 6_557 .
B2 Li1 H1C 151.2(11) 3_466 .
B1 Li1 H1C 85.3(11) 8_575 .
B1 Li1 H1C 27.5(10) . .
Li2 Li1 H1C 129.7(11) 8_575 .
Li2 Li1 H1C 49.4(10) . .
C1 B1 Li3 64.8(2) . .
C1 B1 Li2 106.0(2) . .
Li3 B1 Li2 170.6(2) . .
C1 B1 Li1 65.14(19) . .
Li3 B1 Li1 101.06(19) . .
Li2 B1 Li1 72.23(17) . .
C1 B1 H1A 110.9(17) . .
Li3 B1 H1A 131.0(17) . .
Li2 B1 H1A 52.5(17) . .
Li1 B1 H1A 121.9(17) . .
C1 B1 H1B 113.4(16) . .
Li3 B1 H1B 49.2(16) . .
Li2 B1 H1B 140.2(16) . .
Li1 B1 H1B 129.6(16) . .
H1A B1 H1B 106(2) . .
C1 B1 H1C 113.9(17) . .
Li3 B1 H1C 117.0(17) . .
Li2 B1 H1C 64.0(17) . .
Li1 B1 H1C 49.2(16) . .
H1A B1 H1C 109(2) . .
H1B B1 H1C 103(2) . .
C3 B2 Li2 168.8(3) . 6_657
C3 B2 Li1 105.8(2) . 6_657
Li2 B2 Li1 78.3(2) 6_657 6_657
C3 B2 H2A 109.7(15) . .
Li2 B2 H2A 63.9(15) 6_657 .
Li1 B2 H2A 53.6(15) 6_657 .
C3 B2 H2B 111(2) . .
Li2 B2 H2B 65(2) 6_657 .
Li1 B2 H2B 143(2) 6_657 .
H2A B2 H2B 106(3) . .
C3 B2 H2C 110.9(15) . .
Li2 B2 H2C 80.2(15) 6_657 .
Li1 B2 H2C 58.4(16) 6_657 .
H2A B2 H2C 107(2) . .
H2B B2 H2C 113(3) . .
C2 C1 C1 117.24(16) . 8_575
C2 C1 B1 119.8(3) . .
C1 C1 B1 122.95(16) 8_575 .
C2 C1 Li3 122.3(2) . .
C1 C1 Li3 72.32(9) 8_575 .
B1 C1 Li3 76.4(2) . .
C2 C1 Li1 125.5(2) . .
C1 C1 Li1 72.64(9) 8_575 .
B1 C1 Li1 76.74(19) . .
Li3 C1 Li1 111.9(2) . .
C3 C2 C1 125.1(3) . .
C3 C2 H2D 117.5 . .
C1 C2 H2D 117.5 . .
C2 C3 C3 117.65(16) . 8_575
C2 C3 B2 119.7(3) . .
C3 C3 B2 122.63(17) 8_575 .
C12 O11 C15 107.1(3) . .
C12 O11 Li2 126.7(3) . .
C15 O11 Li2 123.9(3) . .
O11 C12 C13 108.6(4) . .
O11 C12 H12A 110.0 . .
C13 C12 H12A 110.0 . .
O11 C12 H12B 110.0 . .
C13 C12 H12B 110.0 . .
H12A C12 H12B 108.4 . .
C12 C13 C14 106.3(5) . .
C12 C13 H13A 110.5 . .
C14 C13 H13A 110.5 . .
C12 C13 H13B 110.5 . .
C14 C13 H13B 110.5 . .
H13A C13 H13B 108.7 . .
C15 C14 C13 106.9(5) . .
C15 C14 H14A 110.3 . .
C13 C14 H14A 110.3 . .
C15 C14 H14B 110.3 . .
C13 C14 H14B 110.3 . .
H14A C14 H14B 108.6 . .
O11 C15 C14 108.5(4) . .
O11 C15 H15A 110.0 . .
C14 C15 H15A 110.0 . .
O11 C15 H15B 110.0 . .
C14 C15 H15B 110.0 . .
H15A C15 H15B 108.4 . .
C25 O21 C22 107.1(5) . .
C25 O21 Li2 124.2(3) . .
C22 O21 Li2 122.1(4) . .
C23 C22 O21 106.7(6) . .
C23 C22 H22A 110.4 . .
O21 C22 H22A 110.4 . .
C23 C22 H22B 110.4 . .
O21 C22 H22B 110.4 . .
H22A C22 H22B 108.6 . .
C24 C23 C22 109.3(7) . .
C24 C23 H23A 109.8 . .
C22 C23 H23A 109.8 . .
C24 C23 H23B 109.8 . .
C22 C23 H23B 109.8 . .
H23A C23 H23B 108.3 . .
C23 C24 C25 107.3(7) . .
C23 C24 H24A 110.3 . .
C25 C24 H24A 110.3 . .
C23 C24 H24B 110.3 . .
C25 C24 H24B 110.3 . .
H24A C24 H24B 108.5 . .
O21 C25 C24 107.5(6) . .
O21 C25 H25A 110.2 . .
C24 C25 H25A 110.2 . .
O21 C25 H25B 110.2 . .
C24 C25 H25B 110.2 . .
H25A C25 H25B 108.5 . .
C32 O31 C35 98.9(6) . .
C32 O31 C35 98.9(6) . 8_575
C35 O31 C35 50.0(10) . 8_575
C32 O31 Li3 128.2(5) . .
C35 O31 Li3 127.4(5) . .
C35 O31 Li3 127.4(5) 8_575 .
O31 C32 C33 97.7(7) . 8_575
O31 C32 C33 97.7(7) . .
C33 C32 C33 64.6(10) 8_575 .
O31 C32 H32A 112.1 . .
C33 C32 H32A 150.0 8_575 .
C33 C32 H32A 112.6 . .
O31 C32 H32B 112.7 . .
C33 C32 H32B 51.7 8_575 .
C33 C32 H32B 111.2 . .
H32A C32 H32B 110.1 . .
C34 C33 C32 90.7(7) . .
C34 C33 C35 48.1(6) . 8_575
C32 C33 C35 72.9(5) . 8_575
C34 C33 C33 52.5(7) . 8_575
C32 C33 C33 57.7(5) . 8_575
C35 C33 C33 79.8(6) 8_575 8_575
C34 C33 H33A 112.0 . .
C32 C33 H33A 112.1 . .
C35 C33 H33A 78.0 8_575 .
C33 C33 H33A 157.6 8_575 .
C34 C33 H33B 114.6 . .
C32 C33 H33B 115.2 . .
C35 C33 H33B 162.3 8_575 .
C33 C33 H33B 91.3 8_575 .
H33A C33 H33B 110.8 . .
C35 C34 C35 53.7(11) 8_575 .
C35 C34 C33 107.4(8) 8_575 8_575
C35 C34 C33 75.5(8) . 8_575
C35 C34 C33 75.5(8) 8_575 .
C35 C34 C33 107.4(8) . .
C33 C34 C33 74.9(15) 8_575 .
C35 C34 H34A 83.1 8_575 .
C35 C34 H34A 109.7 . .
C33 C34 H34A 169.1 8_575 .
C33 C34 H34A 111.5 . .
C35 C34 H34B 164.0 8_575 .
C35 C34 H34B 110.8 . .
C33 C34 H34B 60.6 8_575 .
C33 C34 H34B 108.9 . .
H34A C34 H34B 108.5 . .
C35 C35 C34 63.2(5) 8_575 .
C35 C35 O31 65.0(5) 8_575 .
C34 C35 O31 108.5(7) . .
C35 C35 C33 100.2(6) 8_575 8_575
C34 C35 C33 56.4(7) . 8_575
O31 C35 C33 89.9(7) . 8_575
C35 C35 H35A 166.6 8_575 .
C34 C35 H35A 109.6 . .
O31 C35 H35A 109.7 . .
C33 C35 H35A 67.0 8_575 .
C35 C35 H35B 84.9 8_575 .
C34 C35 H35B 110.7 . .
O31 C35 H35B 109.9 . .
C33 C35 H35B 159.8 8_575 .
H35A C35 H35B 108.5 . .
C42 O41 C42 104.0(6) 8_575 .
C42 O41 Li3 124.2(3) 8_575 .
C42 O41 Li3 124.2(3) . .
C43 C42 O41 105.5(6) . .
C43 C42 H42A 110.6 . .
O41 C42 H42A 110.6 . .
C43 C42 H42B 110.6 . .
O41 C42 H42B 110.6 . .
H42A C42 H42B 108.8 . .
C43 C43 C42 112.2(5) 8_575 .
C43 C43 H43A 109.2 8_575 .
C42 C43 H43A 109.2 . .
C43 C43 H43B 109.2 8_575 .
C42 C43 H43B 109.2 . .
H43A C43 H43B 107.9 . .
C55 O51 C52 104.7(9) . .
C53 C52 O51 105.6(8) . .
C53 C52 H52A 110.7 . .
O51 C52 H52A 110.6 . .
C54 C53 C52 106.5(9) . .
C54 C53 H53A 110.4 . .
C52 C53 H53A 110.5 . .
C55 C54 C53 112.3(10) . .
C55 C54 H54A 109.0 . .
C53 C54 H54A 109.3 . .
C54 C55 O51 111.0(9) . .
C54 C55 H55A 109.6 . .
O51 C55 H55A 109.3 . .

loop_
_geom_bond_atom_site_label_1
_geom_bond_atom_site_label_2
_geom_bond_distance
_geom_bond_site_symmetry_2
Li2 O11 1.961(6) .
Li2 O21 1.991(7) .
Li2 B2 2.291(6) 6_557
Li2 B1 2.538(7) .
Li2 Li1 3.007(6) .
Li2 H1A 2.04(4) .
Li2 H1C 2.28(4) .
Li3 O41 1.968(8) .
Li3 O31 2.039(8) .
Li3 C1 2.349(7) 8_575
Li3 C1 2.349(7) .
Li3 B1 2.523(6) 8_575
Li3 B1 2.523(6) .
Li3 H1B 1.98(3) .
Li1 C1 2.390(7) 8_575
Li1 C1 2.390(7) .
Li1 B2 2.468(6) 6_557
Li1 B2 2.468(6) 3_466
Li1 B1 2.564(6) 8_575
Li1 B1 2.564(6) .
Li1 Li2 3.007(6) 8_575
Li1 H1C 1.99(4) .
B1 C1 1.626(4) .
B1 H1A 1.19(4) .
B1 H1B 1.11(3) .
B1 H1C 1.22(4) .
B2 C3 1.610(4) .
B2 Li2 2.291(6) 6_657
B2 Li1 2.468(6) 6_657
B2 H2A 1.16(3) .
B2 H2B 1.14(4) .
B2 H2C 1.23(3) .
C1 C2 1.407(4) .
C1 C1 1.426(6) 8_575
C2 C3 1.393(4) .
C2 H2D 0.9500 .
C3 C3 1.421(6) 8_575
O11 C12 1.412(5) .
O11 C15 1.431(5) .
C12 C13 1.445(8) .
C12 H12A 0.9900 .
C12 H12B 0.9900 .
C13 C14 1.456(8) .
C13 H13A 0.9900 .
C13 H13B 0.9900 .
C14 C15 1.440(7) .
C14 H14A 0.9900 .
C14 H14B 0.9900 .
C15 H15A 0.9900 .
C15 H15B 0.9900 .
O21 C25 1.427(6) .
O21 C22 1.440(6) .
C22 C23 1.429(11) .
C22 H22A 0.9900 .
C22 H22B 0.9900 .
C23 C24 1.403(12) .
C23 H23A 0.9900 .
C23 H23B 0.9900 .
C24 C25 1.437(10) .
C24 H24A 0.9900 .
C24 H24B 0.9900 .
C25 H25A 0.9900 .
C25 H25B 0.9900 .
O31 C32 1.270(9) .
O31 C35 1.443(9) .
O31 C35 1.443(9) 8_575
C32 C33 1.719(13) 8_575
C32 C33 1.719(13) .
C32 H32A 0.9900 .
C32 H32B 0.9900 .
C33 C34 1.510(14) .
C33 C35 1.755(16) 8_575
C33 C33 1.84(3) 8_575
C33 H33A 0.9900 .
C33 H33B 0.9900 .
C34 C35 1.349(11) 8_575
C34 C35 1.349(11) .
C34 C33 1.510(14) 8_575
C34 H34A 0.9900 .
C34 H34B 0.9901 .
C35 C35 1.22(2) 8_575
C35 C33 1.755(16) 8_575
C35 H35A 0.9901 .
C35 H35B 0.9901 .
O41 C42 1.450(6) 8_575
O41 C42 1.450(6) .
C42 C43 1.404(10) .
C42 H42A 0.9900 .
C42 H42B 0.9900 .
C43 C43 1.22(2) 8_575
C43 H43A 0.9900 .
C43 H43B 0.9900 .
O51 C55 1.394(16) .
O51 C52 1.468(12) .
C52 C53 1.454(12) .
C52 H52A 0.9900 .
C53 C54 1.348(13) .
C53 H53A 0.9901 .
C54 C55 1.317(18) .
C54 H54A 0.9900 .
C55 H55A 0.9900 .

loop_
_geom_torsion_atom_site_label_1
_geom_torsion_atom_site_label_2
_geom_torsion_atom_site_label_3
_geom_torsion_atom_site_label_4
_geom_torsion
_geom_torsion_site_symmetry_1
_geom_torsion_site_symmetry_4
O11 Li2 Li1 C1 -117.3(3) . 8_575
O21 Li2 Li1 C1 57.6(5) . 8_575
B2 Li2 Li1 C1 143.3(3) 6_557 8_575
B1 Li2 Li1 C1 -33.1(2) . 8_575
O11 Li2 Li1 C1 -118.4(3) . .
O21 Li2 Li1 C1 56.6(4) . .
B2 Li2 Li1 C1 142.2(3) 6_557 .
B1 Li2 Li1 C1 -34.20(14) . .
O11 Li2 Li1 B2 99.4(3) . 6_557
O21 Li2 Li1 B2 -85.6(4) . 6_557
B1 Li2 Li1 B2 -176.4(3) . 6_557
O11 Li2 Li1 B2 93.6(4) . 3_466
O21 Li2 Li1 B2 -91.4(5) . 3_466
B2 Li2 Li1 B2 -5.8(3) 6_557 3_466
B1 Li2 Li1 B2 177.8(4) . 3_466
O11 Li2 Li1 B1 -78.6(5) . 8_575
O21 Li2 Li1 B1 96.4(5) . 8_575
B2 Li2 Li1 B1 -177.9(4) 6_557 8_575
B1 Li2 Li1 B1 5.6(3) . 8_575
O11 Li2 Li1 B1 -84.2(3) . .
O21 Li2 Li1 B1 90.8(4) . .
B2 Li2 Li1 B1 176.4(3) 6_557 .
O11 Li2 Li1 Li2 37(3) . 8_575
O21 Li2 Li1 Li2 -148(2) . 8_575
B2 Li2 Li1 Li2 -62(2) 6_557 8_575
B1 Li2 Li1 Li2 121(2) . 8_575
O41 Li3 B1 C1 61.2(4) . .
O31 Li3 B1 C1 177.1(3) . .
C1 Li3 B1 C1 -28.07(16) 8_575 .
B1 Li3 B1 C1 -66.9(2) 8_575 .
O41 Li3 B1 Li2 73.0(15) . .
O31 Li3 B1 Li2 -171.1(14) . .
C1 Li3 B1 Li2 -16.3(16) 8_575 .
C1 Li3 B1 Li2 11.8(15) . .
B1 Li3 B1 Li2 -55.2(16) 8_575 .
O41 Li3 B1 Li1 116.8(4) . .
O31 Li3 B1 Li1 -127.3(3) . .
C1 Li3 B1 Li1 27.5(2) 8_575 .
C1 Li3 B1 Li1 55.6(2) . .
B1 Li3 B1 Li1 -11.4(3) 8_575 .
O11 Li2 B1 C1 175.8(3) . .
O21 Li2 B1 C1 -71.1(3) . .
B2 Li2 B1 C1 53.6(3) 6_557 .
Li1 Li2 B1 C1 56.6(2) . .
O11 Li2 B1 Li3 164.7(14) . .
O21 Li2 B1 Li3 -82.2(15) . .
B2 Li2 B1 Li3 42.5(16) 6_557 .
Li1 Li2 B1 Li3 45.5(15) . .
O11 Li2 B1 Li1 119.2(3) . .
O21 Li2 B1 Li1 -127.7(3) . .
B2 Li2 B1 Li1 -3.0(2) 6_557 .
C1 Li1 B1 C1 28.08(15) 8_575 .
B2 Li1 B1 C1 -115.1(3) 6_557 .
B2 Li1 B1 C1 120(7) 3_466 .
B1 Li1 B1 C1 66.6(2) 8_575 .
Li2 Li1 B1 C1 71.2(4) 8_575 .
Li2 Li1 B1 C1 -117.8(2) . .
C1 Li1 B1 Li3 -27.3(2) 8_575 .
C1 Li1 B1 Li3 -55.4(2) . .
B2 Li1 B1 Li3 -170.4(3) 6_557 .
B2 Li1 B1 Li3 64(7) 3_466 .
B1 Li1 B1 Li3 11.2(3) 8_575 .
Li2 Li1 B1 Li3 15.9(4) 8_575 .
Li2 Li1 B1 Li3 -173.2(3) . .
C1 Li1 B1 Li2 145.9(2) 8_575 .
C1 Li1 B1 Li2 117.8(2) . .
B2 Li1 B1 Li2 2.7(2) 6_557 .
B2 Li1 B1 Li2 -122(7) 3_466 .
B1 Li1 B1 Li2 -175.6(2) 8_575 .
Li2 Li1 B1 Li2 -170.9(5) 8_575 .
Li3 B1 C1 C2 -119.7(3) . .
Li2 B1 C1 C2 62.3(3) . .
Li1 B1 C1 C2 123.5(3) . .
Li3 B1 C1 C1 58.05(17) . 8_575
Li2 B1 C1 C1 -119.96(18) . 8_575
Li1 B1 C1 C1 -58.79(15) . 8_575
Li2 B1 C1 Li3 -178.0(2) . .
Li1 B1 C1 Li3 -116.8(2) . .
Li3 B1 C1 Li1 116.8(2) . .
Li2 B1 C1 Li1 -61.2(2) . .
O41 Li3 C1 C2 -17.2(3) . .
O31 Li3 C1 C2 110.4(9) . .
C1 Li3 C1 C2 -111.5(2) 8_575 .
B1 Li3 C1 C2 -142.2(3) 8_575 .
B1 Li3 C1 C2 116.8(3) . .
O41 Li3 C1 C1 94.30(13) . 8_575
O31 Li3 C1 C1 -138.0(9) . 8_575
B1 Li3 C1 C1 -30.64(10) 8_575 8_575
B1 Li3 C1 C1 -131.64(17) . 8_575
O41 Li3 C1 B1 -134.05(17) . .
O31 Li3 C1 B1 -6.4(8) . .
C1 Li3 C1 B1 131.64(17) 8_575 .
B1 Li3 C1 B1 101.0(3) 8_575 .
O41 Li3 C1 Li1 156.54(14) . .
O31 Li3 C1 Li1 -75.8(8) . .
C1 Li3 C1 Li1 62.24(18) 8_575 .
B1 Li3 C1 Li1 31.6(2) 8_575 .
B1 Li3 C1 Li1 -69.40(18) . .
C1 Li1 C1 C2 111.5(2) 8_575 .
B2 Li1 C1 C2 -40.1(4) 6_557 .
B2 Li1 C1 C2 65.7(4) 3_466 .
B1 Li1 C1 C2 142.2(3) 8_575 .
B1 Li1 C1 C2 -117.3(3) . .
Li2 Li1 C1 C2 113.3(3) 8_575 .
Li2 Li1 C1 C2 -70.3(3) . .
B2 Li1 C1 C1 -151.6(3) 6_557 8_575
B2 Li1 C1 C1 -45.8(3) 3_466 8_575
B1 Li1 C1 C1 30.68(10) 8_575 8_575
B1 Li1 C1 C1 131.24(17) . 8_575
Li2 Li1 C1 C1 1.81(19) 8_575 8_575
Li2 Li1 C1 C1 178.26(18) . 8_575
C1 Li1 C1 B1 -131.24(17) 8_575 .
B2 Li1 C1 B1 77.2(3) 6_557 .
B2 Li1 C1 B1 -177.0(4) 3_466 .
B1 Li1 C1 B1 -100.6(2) 8_575 .
Li2 Li1 C1 B1 -129.4(3) 8_575 .
Li2 Li1 C1 B1 47.0(2) . .
C1 Li1 C1 Li3 -62.05(18) 8_575 .
B2 Li1 C1 Li3 146.4(2) 6_557 .
B2 Li1 C1 Li3 -107.9(4) 3_466 .
B1 Li1 C1 Li3 -31.4(2) 8_575 .
B1 Li1 C1 Li3 69.2(2) . .
Li2 Li1 C1 Li3 -60.2(3) 8_575 .
Li2 Li1 C1 Li3 116.2(2) . .
C1 C1 C2 C3 -1.6(3) 8_575 .
B1 C1 C2 C3 176.3(2) . .
Li3 C1 C2 C3 83.9(3) . .
Li1 C1 C2 C3 -89.0(3) . .
C1 C2 C3 C3 1.6(3) . 8_575
C1 C2 C3 B2 -176.5(2) . .
Li2 B2 C3 C2 54.1(15) 6_657 .
Li1 B2 C3 C2 163.9(3) 6_657 .
Li2 B2 C3 C3 -123.8(14) 6_657 8_575
Li1 B2 C3 C3 -14.0(3) 6_657 8_575
O21 Li2 O11 C12 104.7(5) . .
B2 Li2 O11 C12 -18.0(7) 6_557 .
B1 Li2 O11 C12 -135.3(5) . .
Li1 Li2 O11 C12 -79.1(6) . .
O21 Li2 O11 C15 -94.8(5) . .
B2 Li2 O11 C15 142.4(4) 6_557 .
B1 Li2 O11 C15 25.2(5) . .
Li1 Li2 O11 C15 81.4(5) . .
C15 O11 C12 C13 -16.9(8) . .
Li2 O11 C12 C13 146.3(5) . .
O11 C12 C13 C14 14.3(9) . .
C12 C13 C14 C15 -6.1(9) . .
C12 O11 C15 C14 12.9(7) . .
Li2 O11 C15 C14 -150.8(5) . .
C13 C14 C15 O11 -4.1(8) . .
O11 Li2 O21 C25 67.7(6) . .
B2 Li2 O21 C25 -167.5(5) 6_557 .
B1 Li2 O21 C25 -44.9(6) . .
Li1 Li2 O21 C25 -107.9(6) . .
O11 Li2 O21 C22 -144.5(5) . .
B2 Li2 O21 C22 -19.6(6) 6_557 .
B1 Li2 O21 C22 102.9(6) . .
Li1 Li2 O21 C22 39.9(7) . .
C25 O21 C22 C23 -11.7(9) . .
Li2 O21 C22 C23 -164.3(6) . .
O21 C22 C23 C24 4.1(12) . .
C22 C23 C24 C25 5.1(14) . .
C22 O21 C25 C24 14.9(9) . .
Li2 O21 C25 C24 166.7(7) . .
C23 C24 C25 O21 -12.4(12) . .
O41 Li3 O31 C32 180.000(2) . .
C1 Li3 O31 C32 -50.4(8) 8_575 .
C1 Li3 O31 C32 50.4(8) . .
B1 Li3 O31 C32 -45.9(2) 8_575 .
B1 Li3 O31 C32 45.9(2) . .
O41 Li3 O31 C35 32.1(7) . .
C1 Li3 O31 C35 161.7(9) 8_575 .
C1 Li3 O31 C35 -97.5(12) . .
B1 Li3 O31 C35 166.2(7) 8_575 .
B1 Li3 O31 C35 -102.0(8) . .
O41 Li3 O31 C35 -32.1(7) . 8_575
C1 Li3 O31 C35 97.5(12) 8_575 8_575
C1 Li3 O31 C35 -161.7(9) . 8_575
B1 Li3 O31 C35 102.0(8) 8_575 8_575
B1 Li3 O31 C35 -166.2(7) . 8_575
C35 O31 C32 C33 7.3(7) . 8_575
C35 O31 C32 C33 57.9(7) 8_575 8_575
Li3 O31 C32 C33 -147.4(5) . 8_575
C35 O31 C32 C33 -57.9(7) . .
C35 O31 C32 C33 -7.3(7) 8_575 .
Li3 O31 C32 C33 147.4(5) . .
O31 C32 C33 C34 51.6(8) . .
C33 C32 C33 C34 -43.3(10) 8_575 .
O31 C32 C33 C35 6.2(6) . 8_575
C33 C32 C33 C35 -88.6(7) 8_575 8_575
O31 C32 C33 C33 94.9(4) . 8_575
C32 C33 C34 C35 -66.0(7) . 8_575
C33 C33 C34 C35 -112.9(6) 8_575 8_575
C32 C33 C34 C35 -22.2(11) . .
C35 C33 C34 C35 43.8(10) 8_575 .
C33 C33 C34 C35 -69.1(8) 8_575 .
C32 C33 C34 C33 46.9(9) . 8_575
C35 C33 C34 C33 112.9(6) 8_575 8_575
C33 C34 C35 C35 -125.0(8) 8_575 8_575
C33 C34 C35 C35 -56.2(8) . 8_575
C35 C34 C35 O31 48.0(11) 8_575 .
C33 C34 C35 O31 -77.0(10) 8_575 .
C33 C34 C35 O31 -8.2(14) . .
C35 C34 C35 C33 125.0(8) 8_575 8_575
C33 C34 C35 C33 68.8(14) . 8_575
C32 O31 C35 C35 94.2(3) . 8_575
Li3 O31 C35 C35 -110.9(6) . 8_575
C32 O31 C35 C34 47.1(10) . .
C35 O31 C35 C34 -47.0(11) 8_575 .
Li3 O31 C35 C34 -157.9(6) . .
C32 O31 C35 C33 -7.1(7) . 8_575
C35 O31 C35 C33 -101.3(7) 8_575 8_575
Li3 O31 C35 C33 147.9(6) . 8_575
O31 Li3 O41 C42 -107.8(4) . 8_575
C1 Li3 O41 C42 90.4(4) 8_575 8_575
C1 Li3 O41 C42 54.1(5) . 8_575
B1 Li3 O41 C42 124.8(4) 8_575 8_575
B1 Li3 O41 C42 19.7(6) . 8_575
O31 Li3 O41 C42 107.8(4) . .
C1 Li3 O41 C42 -54.1(5) 8_575 .
C1 Li3 O41 C42 -90.4(4) . .
B1 Li3 O41 C42 -19.7(6) 8_575 .
B1 Li3 O41 C42 -124.8(4) . .
C42 O41 C42 C43 6.7(8) 8_575 .
Li3 O41 C42 C43 157.0(6) . .
O41 C42 C43 C43 -4.4(6) . 8_575
C55 O51 C52 C53 0.000(2) . .
O51 C52 C53 C54 0.000(2) . .
C52 C53 C54 C55 0.000(2) . .
C53 C54 C55 O51 0.000(2) . .
C52 O51 C55 C54 0.000(2) . .
